data_8102005
loop_
_publ_author_name
'Tai, X.-S.'
'Kong, F.-Y.'

_publ_section_title
;Crystal structure of 2'-hydroxyacetophenone nicotinoyl-hydrazone monohydrate,
 C~14~H~15~N~3~O~3~ &#x00B7; H~2~O
;
_journal_issue 3
_journal_name_full 'Zeitschrift f\"ur Kristallographie - New Crystal Structures'
_journal_page_first 341
_journal_page_last 342
_journal_volume 221
_journal_year 2006
_chemical_formula_structural 'C14H15N3O3 &#x00B7; H2O'
_chemical_formula_sum 'C14 H15 N3 O3'
_chemical_formula_weight 273.29
_chemical_name_systematic
; 
2'-hydroxyacetophenone nicotinoylhydrazone monohydrate
;
_space_group_IT_number 2
_symmetry_cell_setting triclinic
_symmetry_space_group_name_Hall '-P 1'
_symmetry_space_group_name_H-M 'P -1'
_atom_sites_solution_hydrogens geom
_atom_sites_solution_primary direct
_atom_sites_solution_secondary difmap
_audit_creation_method SHELXL-97
_cell_angle_alpha 81.28(3)
_cell_angle_beta 86.26(3)
_cell_angle_gamma 70.48(3)
_cell_formula_units_Z 2
_cell_length_a 8.6795(17)
_cell_length_b 8.8771(18)
_cell_length_c 9.2728(19)
_cell_measurement_reflns_used 389
_cell_measurement_temperature 291(2)
_cell_measurement_theta_max 25.1
_cell_measurement_theta_min 2
_cell_volume 665.5(3)
_computing_cell_refinement raxis
_computing_data_collection raxis
_computing_data_reduction raxis
_computing_molecular_graphics texsan
_computing_publication_material texsan
_computing_structure_refinement 'SHELXL-97 (Sheldrick, 1997)'
_computing_structure_solution 'SHELXS-97 (Sheldrick, 1990)'
_diffrn_ambient_temperature 291(2)
_diffrn_detector_area_resol_mean 0
_diffrn_measured_fraction_theta_full 0.828
_diffrn_measured_fraction_theta_max 0.828
_diffrn_measurement_device_type 'Rigaku R-AXIS IV'
_diffrn_measurement_method omega
_diffrn_radiation_monochromator graphite
_diffrn_radiation_source 'fine-focus sealed tube'
_diffrn_radiation_type MoK\a
_diffrn_radiation_wavelength 0.71073
_diffrn_reflns_av_R_equivalents 0.0000
_diffrn_reflns_av_sigmaI/netI 0.0371
_diffrn_reflns_limit_h_max 9
_diffrn_reflns_limit_h_min -10
_diffrn_reflns_limit_k_max 0
_diffrn_reflns_limit_k_min -10
_diffrn_reflns_limit_l_max 10
_diffrn_reflns_limit_l_min -11
_diffrn_reflns_number 1937
_diffrn_reflns_theta_full 25.00
_diffrn_reflns_theta_max 25.00
_diffrn_reflns_theta_min 2.22
_diffrn_standards_decay_% 0
_diffrn_standards_interval_count 0
_diffrn_standards_interval_time 0
_diffrn_standards_number 0
_exptl_absorpt_coefficient_mu 0.098
_exptl_absorpt_correction_T_max 0.9835
_exptl_absorpt_correction_T_min 0.9806
_exptl_absorpt_correction_type multi-scan
_exptl_crystal_colour colorless
_exptl_crystal_density_diffrn 1.364
_exptl_crystal_density_method 'not measured'
_exptl_crystal_description prismatic
_exptl_crystal_F_000 288
_exptl_crystal_size_max 0.20
_exptl_crystal_size_mid 0.18
_exptl_crystal_size_min 0.17
_refine_diff_density_max 0.265
_refine_diff_density_min -0.224
_refine_diff_density_rms 0.055
_refine_ls_extinction_coef 0.046(10)
_refine_ls_extinction_expression Fc^*^=kFc[1+0.001xFc^2^\l^3^/sin(2\q)]^-1/4^
_refine_ls_extinction_method SHELXL
_refine_ls_goodness_of_fit_ref 1.048
_refine_ls_hydrogen_treatment mixed
_refine_ls_matrix_type full
_refine_ls_number_parameters 193
_refine_ls_number_reflns 1937
_refine_ls_number_restraints 0
_refine_ls_restrained_S_all 1.048
_refine_ls_R_factor_all 0.0869
_refine_ls_R_factor_gt 0.0642
_refine_ls_shift/su_max 0.000
_refine_ls_shift/su_mean 0.000
_refine_ls_structure_factor_coef Fsqd
_refine_ls_weighting_details 'calc w=1/[\s^2^(Fo^2^)+(0.1027P)^2^+0.1228P] where P=(Fo^2^+2Fc^2^)/3'
_refine_ls_weighting_scheme calc
_refine_ls_wR_factor_gt 0.1625
_refine_ls_wR_factor_ref 0.1769
_reflns_number_gt 1420
_reflns_number_total 1937
_reflns_threshold_expression >2sigma(I)
_cod_data_source_file 1267-1820.cff
_cod_data_source_block p-1
_cod_depositor_comments
;
The following automatic conversions were performed:
'_symmetry_cell_setting' value 'Triclinic' changed to 'triclinic'
according to '/home/saulius/struct/CIF-dictionaries/cif_core.dic'
dictionary named 'cif_core.dic' version 2.4.1 from 2010-06-29.

Automatic conversion script
Id: cif_fix_enum 1555 2011-01-17 13:19:09Z saulius 
;
_cod_original_cell_volume 665.5(2)
_cod_original_sg_symbol_H-M P-1
_cod_database_code 8102005

loop_
_symmetry_equiv_pos_as_xyz
'x, y, z'
'-x, -y, -z'

loop_
_atom_site_label
_atom_site_type_symbol
_atom_site_fract_x
_atom_site_fract_y
_atom_site_fract_z
_atom_site_U_iso_or_equiv
_atom_site_adp_type
_atom_site_occupancy
_atom_site_symmetry_multiplicity
_atom_site_Wyckoff_symbol
_atom_site_calc_flag
_atom_site_refinement_flags
_atom_site_disorder_assembly
_atom_site_disorder_group
N1 N 0.5665(3) 0.7665(3) 0.5528(3) 0.0514(7) Uani 1 2 i d . . .
N2 N 0.5104(3) 0.7310(3) 0.4293(3) 0.0526(7) Uani 1 2 i d . . .
H2E H 0.582(4) 0.687(4) 0.359(3) 0.059(9) Uiso 1 2 i d . . .
N3 N 0.1055(3) 0.5624(3) 0.2302(3) 0.0609(7) Uani 1 2 i d . . .
O1 O 0.5124(3) 0.8071(4) 0.8202(3) 0.0764(8) Uani 1 2 i d . . .
O2 O 0.2787(3) 0.7294(3) 0.5547(2) 0.0650(7) Uani 1 2 i d . . .
O3 O 0.2203(3) 0.4627(3) -0.2600(3) 0.0659(7) Uiso 1 2 i d . . .
C1 C 0.6527(4) 0.8427(4) 0.8082(3) 0.0558(8) Uani 1 2 i d . . .
C2 C 0.7122(5) 0.8682(5) 0.9352(4) 0.0720(10) Uani 1 2 i d . . .
H2A H 0.6527 0.8647 1.0220 0.086 Uiso 1 2 i calc R . .
C3 C 0.8565(5) 0.8985(5) 0.9341(4) 0.0771(11) Uani 1 2 i d . . .
H3A H 0.8943 0.9153 1.0198 0.093 Uiso 1 2 i calc R . .
C4 C 0.9457(5) 0.9040(5) 0.8071(4) 0.0759(11) Uani 1 2 i d . . .
H4A H 1.0451 0.9225 0.8071 0.091 Uiso 1 2 i calc R . .
C5 C 0.8885(4) 0.8823(4) 0.6799(4) 0.0619(9) Uani 1 2 i d . . .
H5A H 0.9496 0.8875 0.5942 0.074 Uiso 1 2 i calc R . .
C6 C 0.7401(4) 0.8527(3) 0.6763(3) 0.0492(7) Uani 1 2 i d . . .
C7 C 0.6832(3) 0.8257(3) 0.5385(3) 0.0473(7) Uani 1 2 i d . . .
C8 C 0.7591(4) 0.8705(4) 0.3961(3) 0.0604(9) Uani 1 2 i d . . .
H8A H 0.7081 0.8459 0.3180 0.091 Uiso 1 2 i calc R . .
H8B H 0.8739 0.8103 0.3962 0.091 Uiso 1 2 i calc R . .
H8C H 0.7440 0.9838 0.3827 0.091 Uiso 1 2 i calc R . .
C9 C 0.3643(4) 0.7061(3) 0.4437(3) 0.0513(8) Uani 1 2 i d . . .
C10 C 0.1737(4) 0.6034(4) 0.3358(3) 0.0559(8) Uani 1 2 i d . . .
H10A H 0.1292 0.5952 0.4295 0.067 Uiso 1 2 i calc R . .
C11 C 0.3078(3) 0.6578(3) 0.3148(3) 0.0495(7) Uani 1 2 i d . . .
C12 C 0.3732(4) 0.6682(4) 0.1751(4) 0.0639(9) Uani 1 2 i d . . .
H12A H 0.4624 0.7043 0.1553 0.077 Uiso 1 2 i calc R . .
C13 C 0.3045(4) 0.6245(5) 0.0664(4) 0.0699(10) Uani 1 2 i d . . .
H13A H 0.3470 0.6302 -0.0281 0.084 Uiso 1 2 i calc R . .
C14 C 0.1732(4) 0.5724(4) 0.0976(4) 0.0634(9) Uani 1 2 i d . . .
H14A H 0.1288 0.5425 0.0224 0.076 Uiso 1 2 i calc R . .
H1E H 0.501(5) 0.782(5) 0.729(5) 0.112(16) Uiso 1 2 i d . . .
H3F H 0.088(8) 0.472(8) -0.257(6) 0.19(2) Uiso 1 2 i d . . .
H3E H 0.200(5) 0.555(5) -0.306(4) 0.085(12) Uiso 1 2 i d . . .

loop_
_atom_site_aniso_label
_atom_site_aniso_U_11
_atom_site_aniso_U_22
_atom_site_aniso_U_33
_atom_site_aniso_U_23
_atom_site_aniso_U_13
_atom_site_aniso_U_12
N1 0.0438(14) 0.0570(16) 0.0558(14) -0.0081(12) 0.0000(11) -0.0196(12)
N2 0.0413(15) 0.0614(17) 0.0580(16) -0.0142(13) 0.0060(12) -0.0193(13)
N3 0.0464(15) 0.0652(18) 0.0758(18) -0.0082(14) 0.0001(13) -0.0254(14)
O1 0.0641(16) 0.113(2) 0.0597(15) -0.0068(14) 0.0099(12) -0.0440(15)
O2 0.0586(14) 0.0785(16) 0.0688(14) -0.0228(12) 0.0184(11) -0.0352(13)
C1 0.0500(18) 0.0564(19) 0.0595(19) -0.0015(15) 0.0005(14) -0.0188(16)
C2 0.079(3) 0.082(3) 0.055(2) -0.0033(18) 0.0016(17) -0.030(2)
C3 0.091(3) 0.089(3) 0.065(2) -0.010(2) -0.015(2) -0.045(2)
C4 0.065(2) 0.090(3) 0.084(2) -0.013(2) -0.007(2) -0.040(2)
C5 0.056(2) 0.066(2) 0.069(2) -0.0097(17) 0.0051(16) -0.0278(17)
C6 0.0481(18) 0.0432(16) 0.0557(17) -0.0059(14) 0.0037(14) -0.0156(14)
C7 0.0409(16) 0.0421(16) 0.0585(17) -0.0070(13) 0.0082(13) -0.0144(13)
C8 0.062(2) 0.064(2) 0.0631(18) -0.0154(16) 0.0122(15) -0.0302(18)
C9 0.0413(17) 0.0503(18) 0.0630(19) -0.0073(15) 0.0051(14) -0.0176(14)
C10 0.0441(18) 0.061(2) 0.0646(19) -0.0066(16) 0.0039(15) -0.0222(16)
C11 0.0407(16) 0.0467(17) 0.0607(18) -0.0083(14) 0.0054(13) -0.0146(13)
C12 0.0527(19) 0.080(2) 0.067(2) -0.0156(18) 0.0101(16) -0.0321(18)
C13 0.059(2) 0.094(3) 0.062(2) -0.0193(19) 0.0079(16) -0.029(2)
C14 0.0510(19) 0.068(2) 0.073(2) -0.0160(18) -0.0011(17) -0.0201(17)

loop_
_atom_type_symbol
_atom_type_description
_atom_type_scat_dispersion_real
_atom_type_scat_dispersion_imag
_atom_type_scat_source
C C 0.0033 0.0016 'International Tables Vol C Tables 4.2.6.8 and 6.1.1.4'
H H 0.0000 0.0000 'International Tables Vol C Tables 4.2.6.8 and 6.1.1.4'
N N 0.0061 0.0033 'International Tables Vol C Tables 4.2.6.8 and 6.1.1.4'
O O 0.0106 0.0060 'International Tables Vol C Tables 4.2.6.8 and 6.1.1.4'

loop_
_geom_angle_atom_site_label_1
_geom_angle_atom_site_label_2
_geom_angle_atom_site_label_3
_geom_angle
_geom_angle_site_symmetry_1
_geom_angle_site_symmetry_3
_geom_angle_publ_flag
C7 N1 N2 118.8(3) . . ?
C9 N2 N1 116.1(2) . . ?
C9 N2 H2E 119.1(19) . . ?
N1 N2 H2E 120.2(19) . . ?
C10 N3 C14 116.8(3) . . ?
C1 O1 H1E 104(3) . . ?
H3F O3 H3E 92(4) . . ?
O1 C1 C2 117.2(3) . . ?
O1 C1 C6 123.4(3) . . ?
C2 C1 C6 119.5(3) . . ?
C3 C2 C1 121.0(3) . . ?
C3 C2 H2A 119.5 . . ?
C1 C2 H2A 119.5 . . ?
C2 C3 C4 120.2(3) . . ?
C2 C3 H3A 119.9 . . ?
C4 C3 H3A 119.9 . . ?
C3 C4 C5 120.0(3) . . ?
C3 C4 H4A 120.0 . . ?
C5 C4 H4A 120.0 . . ?
C4 C5 C6 121.5(3) . . ?
C4 C5 H5A 119.3 . . ?
C6 C5 H5A 119.3 . . ?
C5 C6 C1 117.7(3) . . ?
C5 C6 C7 120.4(3) . . ?
C1 C6 C7 121.8(3) . . ?
N1 C7 C6 115.1(3) . . ?
N1 C7 C8 124.9(3) . . ?
C6 C7 C8 120.0(2) . . ?
C7 C8 H8A 109.5 . . ?
C7 C8 H8B 109.5 . . ?
H8A C8 H8B 109.5 . . ?
C7 C8 H8C 109.5 . . ?
H8A C8 H8C 109.5 . . ?
H8B C8 H8C 109.5 . . ?
O2 C9 N2 121.8(3) . . ?
O2 C9 C11 121.6(3) . . ?
N2 C9 C11 116.5(3) . . ?
N3 C10 C11 124.0(3) . . ?
N3 C10 H10A 118.0 . . ?
C11 C10 H10A 118.0 . . ?
C12 C11 C10 117.2(3) . . ?
C12 C11 C9 125.6(3) . . ?
C10 C11 C9 117.1(3) . . ?
C13 C12 C11 118.9(3) . . ?
C13 C12 H12A 120.6 . . ?
C11 C12 H12A 120.6 . . ?
C14 C13 C12 119.7(3) . . ?
C14 C13 H13A 120.2 . . ?
C12 C13 H13A 120.2 . . ?
N3 C14 C13 123.3(3) . . ?
N3 C14 H14A 118.3 . . ?
C13 C14 H14A 118.3 . . ?

loop_
_geom_bond_atom_site_label_1
_geom_bond_atom_site_label_2
_geom_bond_distance
_geom_bond_site_symmetry_2
_geom_bond_publ_flag
N1 C7 1.280(4) . ?
N1 N2 1.390(3) . ?
N2 C9 1.354(4) . ?
N2 H2E 0.91(3) . ?
N3 C10 1.331(4) . ?
N3 C14 1.331(4) . ?
O1 C1 1.350(4) . ?
O1 H1E 0.93(4) . ?
O2 C9 1.231(3) . ?
O3 H3F 1.12(7) . ?
O3 H3E 0.83(4) . ?
C1 C2 1.394(4) . ?
C1 C6 1.404(4) . ?
C2 C3 1.364(5) . ?
C2 H2A 0.9300 . ?
C3 C4 1.370(5) . ?
C3 H3A 0.9300 . ?
C4 C5 1.373(4) . ?
C4 H4A 0.9300 . ?
C5 C6 1.401(4) . ?
C5 H5A 0.9300 . ?
C6 C7 1.479(4) . ?
C7 C8 1.496(4) . ?
C8 H8A 0.9600 . ?
C8 H8B 0.9600 . ?
C8 H8C 0.9600 . ?
C9 C11 1.492(4) . ?
C10 C11 1.395(4) . ?
C10 H10A 0.9300 . ?
C11 C12 1.382(4) . ?
C12 C13 1.369(4) . ?
C12 H12A 0.9300 . ?
C13 C14 1.366(5) . ?
C13 H13A 0.9300 . ?
C14 H14A 0.9300 . ?

loop_
_geom_hbond_atom_site_label_D
_geom_hbond_atom_site_label_H
_geom_hbond_atom_site_label_A
_geom_hbond_distance_DH
_geom_hbond_distance_HA
_geom_hbond_distance_DA
_geom_hbond_angle_DHA
_geom_hbond_site_symmetry_A
N2 H2E O3 0.91(3) 2.05(3) 2.922(4) 161(3) 2_665
O3 H3F N3 1.12(7) 1.80(7) 2.902(4) 166(5) 2_565
O3 H3E O2 0.83(4) 2.13(4) 2.876(4) 150(4) 1_554
O1 H1E N1 0.93(4) 1.70(5) 2.551(3) 150(4) .

loop_
_geom_torsion_atom_site_label_1
_geom_torsion_atom_site_label_2
_geom_torsion_atom_site_label_3
_geom_torsion_atom_site_label_4
_geom_torsion
_geom_torsion_site_symmetry_1
_geom_torsion_site_symmetry_2
_geom_torsion_site_symmetry_3
_geom_torsion_site_symmetry_4
_geom_torsion_publ_flag
C7 N1 N2 C9 -164.7(3) . . . . ?
O1 C1 C2 C3 177.4(3) . . . . ?
C6 C1 C2 C3 -1.8(5) . . . . ?
C1 C2 C3 C4 -0.1(6) . . . . ?
C2 C3 C4 C5 1.3(6) . . . . ?
C3 C4 C5 C6 -0.6(6) . . . . ?
C4 C5 C6 C1 -1.2(5) . . . . ?
C4 C5 C6 C7 -178.5(3) . . . . ?
O1 C1 C6 C5 -176.7(3) . . . . ?
C2 C1 C6 C5 2.4(5) . . . . ?
O1 C1 C6 C7 0.5(5) . . . . ?
C2 C1 C6 C7 179.6(3) . . . . ?
N2 N1 C7 C6 -177.3(2) . . . . ?
N2 N1 C7 C8 4.1(4) . . . . ?
C5 C6 C7 N1 165.8(3) . . . . ?
C1 C6 C7 N1 -11.4(4) . . . . ?
C5 C6 C7 C8 -15.6(4) . . . . ?
C1 C6 C7 C8 167.3(3) . . . . ?
N1 N2 C9 O2 7.0(4) . . . . ?
N1 N2 C9 C11 -176.3(2) . . . . ?
C14 N3 C10 C11 1.2(5) . . . . ?
N3 C10 C11 C12 -0.4(5) . . . . ?
N3 C10 C11 C9 177.2(3) . . . . ?
O2 C9 C11 C12 162.7(3) . . . . ?
N2 C9 C11 C12 -14.0(5) . . . . ?
O2 C9 C11 C10 -14.7(4) . . . . ?
N2 C9 C11 C10 168.6(3) . . . . ?
C10 C11 C12 C13 -0.3(5) . . . . ?
C9 C11 C12 C13 -177.7(3) . . . . ?
C11 C12 C13 C14 0.3(5) . . . . ?
C10 N3 C14 C13 -1.2(5) . . . . ?
C12 C13 C14 N3 0.5(6) . . . . ?

loop_
_cod_related_entry_id
_cod_related_entry_database
_cod_related_entry_code
1 ChemSpider 30653904
